data_4323335
loop_
_publ_author_name
'F. Albert Cotton'
'Evgeny V. Dikarev'
'Wai-Yeung Wong'

_publ_section_title
;
 W2Cl4(NR2)2(PR'3)2 Molecules. 5. Preparation and Characterization of
 W2Cl4(NEt2)2(L-L) (L-L = dmpm, dmpe, dppe), W2Cl4(NBu2)2(L-L) (L-L =
 dmpm, dmpe), and W2Cl4(NHex2)2(dmpm). First Complexes with Bridging
 Diphosphine Ligands in a cis,trans-Stereochemistry
;
_journal_name_full 'Inorganic Chemistry'
_journal_page_first 902
_journal_page_last 912
_journal_paper_doi 10.1021/ic961151z
_journal_volume 36
_journal_year 1997
_chemical_compound_source synthesized
_chemical_formula_analytical 'not measured'
_chemical_formula_moiety 'C36 H74 Cl4 N2 P2 W2'
_chemical_formula_structural cis,cis-W2Cl4(n-Hex2N)2(DMPM).C7H8
_chemical_formula_sum 'C36 H74 Cl4 N2 P2 W2'
_chemical_formula_weight 1106.41
_chemical_name_common
;
 cis,cis-Tetrachloro-bis(dihexylamido)-bis(dimethylphosphino)methane
 ditungsten(III)
;
_chemical_name_systematic
; 
 1,1,2,2-Tetrachloro-1,2-bis(dihexylamido)-(cis,cis)-bis(dimethyl-
 phosphino)methane ditungsten(III) 
;
_space_group_IT_number 15
_symmetry_cell_setting monoclinic
_symmetry_space_group_name_Hall '-C 2yc'
_symmetry_space_group_name_H-M 'C 1 2/c 1'
_atom_sites_solution_hydrogens geom
_atom_sites_solution_primary direct
_atom_sites_solution_secondary difmap
_audit_creation_method SHELXL
_cell_angle_alpha 90.00
_cell_angle_beta 103.96(1)
_cell_angle_gamma 90.00
_cell_formula_units_Z 8
_cell_length_a 18.368(4)
_cell_length_b 17.060(2)
_cell_length_c 30.414(4)
_cell_measurement_reflns_used 24
_cell_measurement_temperature 173(2)
_cell_measurement_theta_max 15.50
_cell_measurement_theta_min 13.95
_cell_volume 9249(3)
_computing_cell_refinement 'CAD4 V.5.0'
_computing_data_collection 'CAD4 V.5.0'
_computing_data_reduction 'SDP (Enraf-Nonius, 1979)'
_computing_molecular_graphics 'SHELXTL V.5 (Siemens, 1994)'
_computing_publication_material CIFTAB
_computing_structure_refinement 'SHELXL-93 (Sheldrick, 1993)'
_computing_structure_solution 'SHELXS-86 (Sheldrick, 1990)'
_diffrn_ambient_temperature 173(2)
_diffrn_measurement_device 'Enraf-Nonius CAD4'
_diffrn_measurement_method \w--\q
_diffrn_radiation_monochromator graphite
_diffrn_radiation_source 'fine-focus sealed tube'
_diffrn_radiation_type 'Mo K\a'
_diffrn_radiation_wavelength 0.70930
_diffrn_reflns_av_R_equivalents 0.0409
_diffrn_reflns_av_sigmaI/netI 0.0750
_diffrn_reflns_limit_h_max 20
_diffrn_reflns_limit_h_min 0
_diffrn_reflns_limit_k_max 18
_diffrn_reflns_limit_k_min 0
_diffrn_reflns_limit_l_max 32
_diffrn_reflns_limit_l_min -33
_diffrn_reflns_number 6675
_diffrn_reflns_theta_max 22.95
_diffrn_reflns_theta_min 2.28
_diffrn_standards_decay_% 5.5
_diffrn_standards_interval_count 300
_diffrn_standards_interval_time 60
_diffrn_standards_number 3
_exptl_absorpt_coefficient_mu 5.296
_exptl_absorpt_correction_T_max 0.9974
_exptl_absorpt_correction_T_min 0.7879
_exptl_absorpt_correction_type 'empirical via \y scans'
_exptl_crystal_colour red
_exptl_crystal_density_diffrn 1.589
_exptl_crystal_density_meas ?
_exptl_crystal_density_method none
_exptl_crystal_description block-shaped
_exptl_crystal_F_000 4400
_exptl_crystal_size_max 0.35
_exptl_crystal_size_mid 0.23
_exptl_crystal_size_min 0.18
_refine_diff_density_max 2.608
_refine_diff_density_min -0.875
_refine_diff_density_rms 0.178
_refine_ls_extinction_coef noref
_refine_ls_extinction_method none
_refine_ls_goodness_of_fit_all 1.047
_refine_ls_goodness_of_fit_obs 1.110
_refine_ls_hydrogen_treatment noref
_refine_ls_matrix_type full
_refine_ls_number_parameters 411
_refine_ls_number_reflns 6439
_refine_ls_number_restraints 13
_refine_ls_restrained_S_all 1.081
_refine_ls_restrained_S_obs 1.109
_refine_ls_R_factor_all 0.1069
_refine_ls_R_factor_obs 0.0468
_refine_ls_shift/esd_max 0.001
_refine_ls_shift/esd_mean 0.000
_refine_ls_structure_factor_coef Fsqd
_refine_ls_weighting_details 'w=1/[\s^2^(Fo^2^)+(0.0532P)^2^+126.5200P] where P=(Fo^2^+2Fc^2^)/3'
_refine_ls_weighting_scheme calc
_refine_ls_wR_factor_all 0.1325
_refine_ls_wR_factor_obs 0.1069
_reflns_number_observed 4117
_reflns_number_total 6441
_reflns_observed_criterion >2sigma(I)
_cod_data_source_file ic961151z_7.cif
_cod_data_source_block W2Cl4(NHex2)2(DMPM).C7H8
_cod_depositor_comments
;
The following automatic conversions were performed:

'_exptl_crystal_density_meas' value 'not measured' was changed to '?'
- the value is perceived as not measured.

Automatic conversion script
Id: cif_fix_values 3008 2015-01-20 13:52:24Z robertas 

The following automatic conversions were performed:

'_refine_ls_weighting_scheme' value 'calc
w=1/[\s^2^(Fo^2^)+(0.0532P)^2^+126.5200P] where P=(Fo^2^+2Fc^2^)/3'
was changed to 'calc'. New tag '_refine_ls_weighting_details' was
created. The value of the new tag was set to
'w=1/[\s^2^(Fo^2^)+(0.0532P)^2^+126.5200P] where P=(Fo^2^+2Fc^2^)/3'.

Automatic conversion script
Id: cif_fix_values 3143 2015-03-26 13:38:13Z robertas 
;
_cod_database_code 4323335

loop_
_symmetry_equiv_pos_as_xyz
'x, y, z'
'-x, y, -z+1/2'
'x+1/2, y+1/2, z'
'-x+1/2, y+1/2, -z+1/2'
'-x, -y, -z'
'x, -y, z-1/2'
'-x+1/2, -y+1/2, -z'
'x+1/2, -y+1/2, z-1/2'

loop_
_atom_site_aniso_label
_atom_site_aniso_U_11
_atom_site_aniso_U_22
_atom_site_aniso_U_33
_atom_site_aniso_U_23
_atom_site_aniso_U_13
_atom_site_aniso_U_12
W1 0.0296(3) 0.0185(3) 0.0587(4) -0.0005(3) 0.0204(3) -0.0003(2)
W2 0.0375(3) 0.0187(3) 0.0444(3) 0.0008(3) 0.0191(3) 0.0018(2)
P1 0.039(2) 0.019(2) 0.056(2) 0.0002(15) 0.021(2) -0.0026(14)
P2 0.051(2) 0.017(2) 0.067(3) 0.001(2) 0.035(2) -0.0014(15)
Cl1 0.045(2) 0.023(2) 0.080(3) 0.004(2) 0.027(2) 0.007(2)
Cl2 0.035(2) 0.025(2) 0.076(2) 0.000(2) 0.019(2) -0.0028(14)
Cl3 0.051(2) 0.035(2) 0.048(2) 0.009(2) 0.017(2) 0.007(2)
Cl4 0.046(2) 0.025(2) 0.049(2) -0.0069(14) 0.018(2) -0.0010(15)
N1 0.038(7) 0.031(6) 0.074(8) 0.015(6) 0.036(6) 0.014(5)
N2 0.036(6) 0.019(5) 0.063(7) -0.004(5) 0.030(6) 0.000(5)
C1 0.062(10) 0.016(7) 0.069(10) 0.011(7) 0.024(8) 0.001(7)
C2 0.040(9) 0.033(8) 0.074(10) 0.010(7) 0.017(8) -0.003(7)
C3 0.063(14) 0.045(12) 0.039(11) 0.000 0.028(11) 0.000
C4 0.038(8) 0.024(7) 0.054(9) 0.000(6) 0.014(7) 0.004(6)
C5 0.054(10) 0.049(10) 0.085(12) -0.027(9) 0.028(9) 0.008(8)
C6 0.064(13) 0.079(14) 0.160(20) -0.045(14) 0.035(13) -0.049(11)
C10 0.039(8) 0.034(8) 0.063(9) 0.000(7) 0.024(7) -0.004(7)
C11 0.058(10) 0.045(9) 0.077(11) 0.000(8) 0.038(8) 0.014(8)
C12 0.049(10) 0.057(10) 0.068(10) -0.005(8) 0.027(8) 0.006(8)
C13 0.056(10) 0.083(13) 0.069(11) 0.005(10) 0.033(9) 0.002(9)
C16 0.087(12) 0.021(7) 0.079(11) 0.018(7) 0.043(10) -0.006(7)
C17 0.079(12) 0.018(7) 0.079(11) -0.001(7) 0.033(10) -0.006(7)
C18 0.042(12) 0.021(10) 0.106(17) 0.000 0.045(12) 0.000
C19 0.034(8) 0.027(7) 0.046(8) -0.005(6) 0.011(6) -0.009(6)
C20 0.043(8) 0.042(8) 0.044(8) 0.004(6) 0.024(7) -0.005(7)
C21 0.032(8) 0.054(9) 0.061(10) 0.007(8) 0.021(7) -0.003(7)
C22 0.037(8) 0.052(9) 0.054(9) 0.010(7) 0.013(7) 0.020(7)
C23 0.056(10) 0.074(13) 0.079(12) 0.013(10) 0.018(9) 0.011(9)
C25 0.041(8) 0.043(8) 0.051(9) -0.006(7) 0.022(7) 0.007(7)
C26 0.064(10) 0.036(8) 0.062(10) 0.002(7) 0.033(8) 0.019(7)
C27 0.055(10) 0.049(9) 0.070(11) -0.006(8) 0.038(9) 0.005(8)
C28 0.058(9) 0.052(10) 0.055(9) -0.005(8) 0.018(8) 0.002(8)
C29 0.084(12) 0.045(10) 0.066(10) -0.001(8) 0.030(10) -0.001(8)
C31 0.087(16) 0.107(18) 0.080(16) 0.021(14) 0.016(13) 0.020(14)
C32 0.105(20) 0.127(22) 0.099(21) 0.016(16) -0.017(16) -0.005(17)
C33 0.143(29) 0.120(26) 0.130(26) 0.053(21) 0.028(25) 0.023(21)
C34 0.121(26) 0.109(24) 0.196(36) 0.078(24) 0.097(26) 0.054(19)
C35 0.108(21) 0.070(16) 0.168(28) -0.002(17) 0.008(20) -0.021(14)
C36 0.127(22) 0.068(15) 0.097(17) -0.009(13) 0.010(17) 0.005(14)
C37 0.124(25) 0.298(50) 0.185(30) 0.052(31) 0.063(24) -0.030(28)

loop_
_atom_site_label
_atom_site_type_symbol
_atom_site_fract_x
_atom_site_fract_y
_atom_site_fract_z
_atom_site_U_iso_or_equiv
_atom_site_thermal_displace_type
_atom_site_occupancy
_atom_site_calc_flag
_atom_site_refinement_flags
_atom_site_disorder_group
W1 W 0.04977(3) 0.94245(3) 0.23231(2) 0.0339(2) Uani 1 d . .
W2 W 0.01234(3) 0.44062(3) 0.21395(2) 0.0320(2) Uani 1 d . .
P1 P 0.0239(2) 1.0819(2) 0.20630(12) 0.0364(9) Uani 1 d . .
P2 P 0.0572(2) 0.5808(2) 0.22185(13) 0.0416(10) Uani 1 d . .
Cl1 Cl 0.1150(2) 0.8218(2) 0.25498(13) 0.0471(9) Uani 1 d . .
Cl2 Cl 0.1601(2) 1.0074(2) 0.27745(13) 0.0443(9) Uani 1 d . .
Cl3 Cl -0.0865(2) 0.5027(2) 0.15858(11) 0.0439(8) Uani 1 d . .
Cl4 Cl -0.0364(2) 0.3175(2) 0.18157(11) 0.0389(8) Uani 1 d . .
N1 N 0.0041(6) 0.9103(6) 0.1729(4) 0.044(3) Uani 1 d . .
N2 N 0.1159(6) 0.4080(6) 0.2246(4) 0.036(3) Uani 1 d . .
C1 C -0.0502(8) 1.0966(7) 0.1571(5) 0.048(4) Uani 1 d . .
H1A H -0.0405(8) 1.0655(7) 0.1320(5) 0.072 Uiso 1 calc R .
H1B H -0.0530(8) 1.1522(7) 0.1489(5) 0.072 Uiso 1 calc R .
H1C H -0.0978(8) 1.0800(7) 0.1633(5) 0.072 Uiso 1 calc R .
C2 C 0.1008(7) 1.1342(8) 0.1910(5) 0.048(4) Uani 1 d . .
H2A H 0.1459(7) 1.1304(8) 0.2159(5) 0.073 Uiso 1 calc R .
H2B H 0.0871(7) 1.1894(8) 0.1853(5) 0.073 Uiso 1 calc R .
H2C H 0.1108(7) 1.1108(8) 0.1636(5) 0.073 Uiso 1 calc R .
C3 C 0.0000 1.1416(11) 0.2500 0.047(5) Uani 1 d S .
H3A H -0.0431 1.1758(11) 0.2362 0.056 Uiso 0.50 calc PR .
H3B H 0.0431 1.1758(11) 0.2638 0.056 Uiso 0.50 calc PR .
C4 C -0.0733(7) 0.8934(7) 0.1461(4) 0.038(3) Uani 1 d . .
H4A H -0.0835(7) 0.9257(7) 0.1182(4) 0.046 Uiso 1 calc R .
H4B H -0.1092(7) 0.9096(7) 0.1640(4) 0.046 Uiso 1 calc R .
C5 C -0.0874(8) 0.8083(9) 0.1328(6) 0.061(4) Uani 1 d . .
H5A H -0.0568(8) 0.7936(9) 0.1114(6) 0.073 Uiso 1 calc R 1
H5B H -0.0718(8) 0.7749(9) 0.1601(6) 0.073 Uiso 1 calc R 1
C6 C -0.1687(10) 0.7940(11) 0.1111(8) 0.100(7) Uani 1 d D 1
H6A H -0.1852(10) 0.8364(11) 0.0887(8) 0.119 Uiso 1 calc R 1
H6B H -0.1965(10) 0.8012(11) 0.1350(8) 0.119 Uiso 1 calc R 1
C7 C -0.1959(24) 0.7166(20) 0.0871(12) 0.115(12) Uiso 0.63(3) d PD 1
H7A H -0.1535(24) 0.6847(20) 0.0824(12) 0.138 Uiso 0.63(3) calc PR 1
H7B H -0.2317(24) 0.7259(20) 0.0575(12) 0.138 Uiso 0.63(3) calc PR 1
C8 C -0.2358(26) 0.6761(23) 0.1219(14) 0.138(14) Uiso 0.63(3) d PD 1
H8A H -0.2005(26) 0.6775(23) 0.1522(14) 0.165 Uiso 0.63(3) calc PR 1
H8B H -0.2797(26) 0.7086(23) 0.1237(14) 0.165 Uiso 0.63(3) calc PR 1
C9 C -0.2611(29) 0.5969(24) 0.1131(16) 0.151(16) Uiso 0.63(3) d PD 1
H9A H -0.2845(29) 0.5792(24) 0.1371(16) 0.226 Uiso 0.63(3) calc PR 1
H9B H -0.2183(29) 0.5631(24) 0.1124(16) 0.226 Uiso 0.63(3) calc PR 1
H9C H -0.2978(29) 0.5943(24) 0.0838(16) 0.226 Uiso 0.63(3) calc PR 1
C6X C -0.1687(10) 0.7940(11) 0.1111(8) 0.990 Uiso 0.00 d PD 2
C7X C -0.1734(29) 0.7032(22) 0.1155(23) 0.115(12) Uiso 0.37(3) d PD 2
H7C H -0.1689(29) 0.6875(22) 0.1474(23) 0.138 Uiso 0.37(3) calc PR 2
H7D H -0.1336(29) 0.6768(22) 0.1041(23) 0.138 Uiso 0.37(3) calc PR 2
C8X C -0.2536(33) 0.6829(30) 0.0852(24) 0.138(14) Uiso 0.37(3) d PD 2
H8C H -0.2902(33) 0.7201(30) 0.0927(24) 0.165 Uiso 0.37(3) calc PR 2
H8D H -0.2531(33) 0.6917(30) 0.0531(24) 0.165 Uiso 0.37(3) calc PR 2
C9X C -0.2799(42) 0.6039(35) 0.0895(29) 0.151(16) Uiso 0.37(3) d PD 2
H9D H -0.3299(42) 0.5973(35) 0.0694(29) 0.226 Uiso 0.37(3) calc PR 2
H9E H -0.2823(42) 0.5947(35) 0.1209(29) 0.226 Uiso 0.37(3) calc PR 2
H9E H -0.2452(42) 0.5663(35) 0.0812(29) 0.226 Uiso 0.37(3) calc PR 2
C10 C 0.0611(7) 0.8935(8) 0.1471(5) 0.043(3) Uani 1 d . .
H10A H 0.0626(7) 0.8361(8) 0.1426(5) 0.052 Uiso 1 calc R .
H10B H 0.1107(7) 0.9093(8) 0.1660(5) 0.052 Uiso 1 calc R .
C11 C 0.0507(8) 0.9326(9) 0.1010(5) 0.056(4) Uani 1 d . .
H11A H 0.0447(8) 0.9898(9) 0.1044(5) 0.067 Uiso 1 calc R .
H11B H 0.0043(8) 0.9124(9) 0.0804(5) 0.067 Uiso 1 calc R .
C12 C 0.1173(8) 0.9175(9) 0.0800(5) 0.056(4) Uani 1 d . .
H12A H 0.1633(8) 0.9402(9) 0.0997(5) 0.067 Uiso 1 calc R 3
H12B H 0.1250(8) 0.8603(9) 0.0780(5) 0.067 Uiso 1 calc R 3
C13 C 0.1038(9) 0.9532(11) 0.0334(5) 0.066(5) Uani 1 d D 3
H13A H 0.1045(9) 1.0111(11) 0.0356(5) 0.080 Uiso 1 calc R 3
H13B H 0.0541(9) 0.9369(11) 0.0149(5) 0.080 Uiso 1 calc R 3
C14 C 0.1653(20) 0.9256(39) 0.0109(11) 0.059(6) Uiso 0.48(9) d PD 3
H14A H 0.2146(20) 0.9435(39) 0.0292(11) 0.071 Uiso 0.48(9) calc PR 3
H14B H 0.1658(20) 0.8676(39) 0.0102(11) 0.071 Uiso 0.48(9) calc PR 3
C15 C 0.1536(26) 0.9563(49) -0.0359(11) 0.097(10) Uiso 0.48(9) d PD 3
H15A H 0.1939(26) 0.9375(49) -0.0493(11) 0.145 Uiso 0.48(9) calc PR 3
H15B H 0.1539(26) 1.0137(49) -0.0353(11) 0.145 Uiso 0.48(9) calc PR 3
H15C H 0.1052(26) 0.9379(49) -0.0542(11) 0.145 Uiso 0.48(9) calc PR 3
C13X C 0.1038(9) 0.9532(11) 0.0334(5) 0.990 Uiso 0.00 d PD 4
C14X C 0.1716(16) 0.9544(36) 0.0122(10) 0.059(6) Uiso 0.52(9) d PD 4
H14C H 0.2135(16) 0.9828(36) 0.0325(10) 0.071 Uiso 0.52(9) calc PR 4
H14D H 0.1883(16) 0.9000(36) 0.0089(10) 0.071 Uiso 0.52(9) calc PR 4
C15X C 0.1527(25) 0.9933(45) -0.0330(12) 0.097(10) Uiso 0.52(9) d PD 4
H15D H 0.1970(25) 0.9933(45) -0.0457(12) 0.145 Uiso 0.52(9) calc PR 4
H15E H 0.1370(25) 1.0474(45) -0.0297(12) 0.145 Uiso 0.52(9) calc PR 4
H15F H 0.1118(25) 0.9647(45) -0.0534(12) 0.145 Uiso 0.52(9) calc PR 4
C16 C 0.0545(9) 0.6353(8) 0.1699(5) 0.058(4) Uani 1 d . .
H16A H 0.0042(9) 0.6315(8) 0.1497(5) 0.087 Uiso 1 calc R .
H16B H 0.0912(9) 0.6132(8) 0.1547(5) 0.087 Uiso 1 calc R .
H16C H 0.0665(9) 0.6904(8) 0.1773(5) 0.087 Uiso 1 calc R .
C17 C 0.1514(8) 0.5942(8) 0.2538(5) 0.057(4) Uani 1 d . .
H17A H 0.1853(8) 0.5633(8) 0.2401(5) 0.085 Uiso 1 calc R .
H17B H 0.1560(8) 0.5768(8) 0.2850(5) 0.085 Uiso 1 calc R .
H17C H 0.1648(8) 0.6498(8) 0.2537(5) 0.085 Uiso 1 calc R .
C18 C 0.0000 0.6402(10) 0.2500 0.051(6) Uani 1 d S .
H18A H 0.0331 0.6744(10) 0.2726 0.061 Uiso 0.50 calc PR .
H18B H -0.0331 0.6744(10) 0.2274 0.061 Uiso 0.50 calc PR .
C19 C 0.1724(7) 0.3928(7) 0.2659(4) 0.036(3) Uani 1 d . .
H19A H 0.1548(7) 0.4138(7) 0.2919(4) 0.043 Uiso 1 calc R .
H19B H 0.2188(7) 0.4212(7) 0.2646(4) 0.043 Uiso 1 calc R .
C20 C 0.1908(7) 0.3056(8) 0.2741(4) 0.041(3) Uani 1 d . .
H20A H 0.1435(7) 0.2752(8) 0.2681(4) 0.049 Uiso 1 calc R .
H20B H 0.2201(7) 0.2875(8) 0.2526(4) 0.049 Uiso 1 calc R .
C21 C 0.2345(7) 0.2903(8) 0.3214(5) 0.048(4) Uani 1 d . .
H21A H 0.2103(7) 0.3181(8) 0.3427(5) 0.057 Uiso 1 calc R .
H21B H 0.2856(7) 0.3120(8) 0.3253(5) 0.057 Uiso 1 calc R .
C22 C 0.2402(8) 0.2048(8) 0.3334(5) 0.047(4) Uani 1 d . .
H22A H 0.1889(8) 0.1830(8) 0.3280(5) 0.057 Uiso 1 calc R 5
H22B H 0.2659(8) 0.1776(8) 0.3126(5) 0.057 Uiso 1 calc R 5
C23 C 0.2803(9) 0.1869(10) 0.3802(6) 0.069(5) Uani 1 d D 5
H23A H 0.2549(9) 0.2125(10) 0.4016(6) 0.083 Uiso 1 calc R 5
H23B H 0.3323(9) 0.2072(10) 0.3861(6) 0.083 Uiso 1 calc R 5
C24 C 0.2817(18) 0.0990(13) 0.3873(11) 0.064(7) Uiso 0.63(3) d PD 5
H24A H 0.3084(18) 0.0869(13) 0.4185(11) 0.096 Uiso 0.63(3) calc PR 5
H24B H 0.3074(18) 0.0739(13) 0.3663(11) 0.096 Uiso 0.63(3) calc PR 5
H24C H 0.2302(18) 0.0792(13) 0.3817(11) 0.096 Uiso 0.63(3) calc PR 5
C23X C 0.2803(9) 0.1869(10) 0.3802(6) 0.990 Uiso 0.00 d PD 6
C24X C 0.2451(60) 0.2162(65) 0.4175(29) 0.064(7) Uiso 0.14(2) d PD 6
H24D H 0.2766(60) 0.2008(65) 0.4471(29) 0.096 Uiso 0.14(2) calc PR 6
H24E H 0.1951(60) 0.1932(65) 0.4136(29) 0.096 Uiso 0.14(2) calc PR 6
H24F H 0.2410(60) 0.2734(65) 0.4159(29) 0.096 Uiso 0.14(2) calc PR 6
C23Y C 0.2803(9) 0.1869(10) 0.3802(6) 0.990 Uiso 0.00 d PD 7
C24Y C 0.2772(49) 0.1084(29) 0.4034(28) 0.064(7) Uiso 0.23(4) d PD 7
H24G H 0.3084(49) 0.1106(29) 0.4345(28) 0.096 Uiso 0.23(4) calc PR 7
H24H H 0.2958(49) 0.0670(29) 0.3866(28) 0.096 Uiso 0.23(4) calc PR 7
H24I H 0.2252(49) 0.0969(29) 0.4042(28) 0.096 Uiso 0.23(4) calc PR 7
C25 C 0.1448(7) 0.3923(8) 0.1844(4) 0.043(3) Uani 1 d . .
H25A H 0.1498(7) 0.3348(8) 0.1820(4) 0.052 Uiso 1 calc R .
H25B H 0.1959(7) 0.4147(8) 0.1901(4) 0.052 Uiso 1 calc R .
C26 C 0.1019(9) 0.4213(8) 0.1399(5) 0.051(4) Uani 1 d . .
H26A H 0.0948(9) 0.4786(8) 0.1418(5) 0.061 Uiso 1 calc R .
H26B H 0.0517(9) 0.3966(8) 0.1325(5) 0.061 Uiso 1 calc R .
C27 C 0.1406(8) 0.4043(9) 0.1013(5) 0.054(4) Uani 1 d . .
H27A H 0.1914(8) 0.4277(9) 0.1091(5) 0.065 Uiso 1 calc R .
H27B H 0.1464(8) 0.3469(9) 0.0989(5) 0.065 Uiso 1 calc R .
C28 C 0.0984(8) 0.4357(9) 0.0558(5) 0.054(4) Uani 1 d . .
H28A H 0.0493(8) 0.4088(9) 0.0467(5) 0.065 Uiso 1 calc R 8
H28B H 0.0886(8) 0.4923(9) 0.0589(5) 0.065 Uiso 1 calc R 8
C29 C 0.1401(10) 0.4247(9) 0.0191(5) 0.063(4) Uani 1 d D 8
H29A H 0.1915(10) 0.4456(9) 0.0304(5) 0.075 Uiso 1 calc R 8
H29B H 0.1446(10) 0.3678(9) 0.0142(5) 0.075 Uiso 1 calc R 8
C30 C 0.1062(39) 0.4624(35) -0.0259(10) 0.066(7) Uiso 0.61(16) d PD 8
H30A H 0.1379(39) 0.4514(35) -0.0469(10) 0.099 Uiso 0.61(16) calc PR 8
H30B H 0.1029(39) 0.5191(35) -0.0219(10) 0.099 Uiso 0.61(16) calc PR 8
H30C H 0.0559(39) 0.4410(35) -0.0382(10) 0.099 Uiso 0.61(16) calc PR 8
C29X C 0.1401(10) 0.4247(9) 0.0191(5) 0.990 Uiso 0.00 d PD 9
C30X C 0.0863(52) 0.4424(63) -0.0267(12) 0.066(7) Uiso 0.39(16) d PD 9
H30D H 0.1127(52) 0.4355(63) -0.0509(12) 0.099 Uiso 0.39(16) calc PR 9
H30E H 0.0685(52) 0.4965(63) -0.0269(12) 0.099 Uiso 0.39(16) calc PR 9
H30F H 0.0435(52) 0.4065(63) -0.0316(12) 0.099 Uiso 0.39(16) calc PR 9
C31 C 0.0719(14) 0.2814(15) 0.4645(9) 0.092(6) Uani 1 d . .
C32 C 0.0675(16) 0.2915(16) 0.5088(9) 0.117(9) Uani 1 d . .
H32 H 0.1047(16) 0.3211(16) 0.5291(9) 0.141 Uiso 1 calc R .
C33 C 0.0111(22) 0.2599(19) 0.5231(11) 0.132(11) Uani 1 d . .
H33 H 0.0106(22) 0.2661(19) 0.5540(11) 0.158 Uiso 1 calc R .
C34 C -0.0429(19) 0.2214(18) 0.4973(14) 0.132(13) Uani 1 d . .
H34 H -0.0841(19) 0.2013(18) 0.5075(14) 0.158 Uiso 1 calc R .
C35 C -0.0356(16) 0.2116(14) 0.4528(12) 0.119(9) Uani 1 d . .
H35 H -0.0725(16) 0.1812(14) 0.4327(12) 0.143 Uiso 1 calc R .
C36 C 0.0200(17) 0.2421(13) 0.4368(8) 0.100(7) Uani 1 d . .
H36 H 0.0214(17) 0.2352(13) 0.4060(8) 0.120 Uiso 1 calc R .
C37 C 0.1367(16) 0.3154(23) 0.4486(10) 0.198(16) Uani 1 d . .
H37A H 0.1704(16) 0.3430(23) 0.4737(10) 0.297 Uiso 1 calc R .
H37B H 0.1177(16) 0.3522(23) 0.4237(10) 0.297 Uiso 1 calc R .
H37C H 0.1642(16) 0.2730(23) 0.4379(10) 0.297 Uiso 1 calc R .

loop_
_atom_type_symbol
_atom_type_description
_atom_type_scat_dispersion_real
_atom_type_scat_dispersion_imag
_atom_type_scat_source
C C 0.0033 0.0016 'International Tables Vol C Tables 4.2.6.8 and 6.1.1.4'
H H 0.0000 0.0000 'International Tables Vol C Tables 4.2.6.8 and 6.1.1.4'
W W -0.8490 6.8722 'International Tables Vol C Tables 4.2.6.8 and 6.1.1.4'
Cl Cl 0.1484 0.1585 'International Tables Vol C Tables 4.2.6.8 and 6.1.1.4'
P P 0.1023 0.0942 'International Tables Vol C Tables 4.2.6.8 and 6.1.1.4'
N N 0.0061 0.0033 'International Tables Vol C Tables 4.2.6.8 and 6.1.1.4'

loop_
_geom_angle_atom_site_label_1
_geom_angle_atom_site_label_2
_geom_angle_atom_site_label_3
_geom_angle
_geom_angle_site_symmetry_1
_geom_angle_site_symmetry_3
_geom_angle_publ_flag
N1 W1 W1 103.0(3) . 2 y
N1 W1 Cl1 95.8(3) . . y
W1 W1 Cl1 105.05(8) 2 . y
N1 W1 Cl2 142.7(3) . . y
W1 W1 Cl2 112.29(9) 2 . y
Cl1 W1 Cl2 86.47(11) . . y
N1 W1 P1 88.1(3) . . y
W1 W1 P1 92.02(8) 2 . y
Cl1 W1 P1 161.04(11) . . y
Cl2 W1 P1 79.32(11) . . y
N2 W2 W2 104.3(3) . 2 y
N2 W2 Cl4 94.1(3) . . y
W2 W2 Cl4 104.28(8) 2 . y
N2 W2 Cl3 142.3(3) . . y
W2 W2 Cl3 111.81(8) 2 . y
Cl4 W2 Cl3 87.39(11) . . y
N2 W2 P2 88.4(3) . . y
W2 W2 P2 92.48(8) 2 . y
Cl4 W2 P2 161.84(12) . . y
Cl3 W2 P2 79.80(12) . . y
C1 P1 C3 105.5(5) . . n
C1 P1 C2 101.4(6) . . n
C3 P1 C2 104.6(6) . . n
C1 P1 W1 116.5(4) . . n
C3 P1 W1 111.3(5) . . n
C2 P1 W1 116.3(5) . . n
C17 P2 C18 105.5(5) . . n
C17 P2 C16 103.1(7) . . n
C18 P2 C16 103.1(6) . . n
C17 P2 W2 115.2(5) . . n
C18 P2 W2 111.2(5) . . n
C16 P2 W2 117.4(5) . . n
C10 N1 C4 112.2(10) . . n
C10 N1 W1 110.9(9) . . n
C4 N1 W1 136.8(8) . . n
C19 N2 C25 111.2(10) . . n
C19 N2 W2 132.0(8) . . n
C25 N2 W2 116.8(8) . . n
P1 C3 P1 111.5(10) . 2 n
N1 C4 C5 114.3(11) . . n
C6X C5 C4 111.2(13) . . n
C6 C5 C4 111.2(13) . . n
C5 C6 C7 121.7(23) . . n
C6 C7 C8 102.0(25) . . n
C9 C8 C7 117.9(34) . . n
C5 C6X C7X 101.2(22) . . n
C6X C7X C8X 103.3(29) . . n
C9X C8X C7X 115.8(39) . . n
N1 C10 C11 117.1(11) . . n
C10 C11 C12 112.0(12) . . n
C13X C12 C11 111.0(12) . . n
C13 C12 C11 111.0(12) . . n
C12 C13 C14 109.0(19) . . n
C15 C14 C13 111.7(22) . . n
C12 C13X C14X 115.8(17) . . n
C15X C14X C13X 111.2(21) . . n
P2 C18 P2 112.1(9) 2 . n
N2 C19 C20 113.5(10) . . n
C21 C20 C19 111.9(11) . . n
C20 C21 C22 113.2(12) . . n
C23Y C22 C21 115.3(13) . . n
C23X C22 C21 115.3(13) . . n
C23 C22 C21 115.3(13) . . n
C22 C23 C24 109.4(18) . . n
C22 C23X C24X 116.8(46) . . n
C22 C23Y C24Y 124.6(37) . . n
N2 C25 C26 118.8(11) . . n
C25 C26 C27 113.2(12) . . n
C28 C27 C26 113.6(12) . . n
C29X C28 C27 113.1(12) . . n
C29 C28 C27 113.1(12) . . n
C30 C29 C28 116.6(21) . . n
C28 C29X C30X 108.5(33) . . n
C36 C31 C32 119.5(24) . . n
C36 C31 C37 120.2(27) . . n
C32 C31 C37 120.3(29) . . n
C33 C32 C31 120.1(27) . . n
C34 C33 C32 123.7(35) . . n
C33 C34 C35 114.2(30) . . n
C36 C35 C34 124.3(27) . . n
C31 C36 C35 118.0(25) . . n

loop_
_geom_bond_atom_site_label_1
_geom_bond_atom_site_label_2
_geom_bond_distance
_geom_bond_site_symmetry_2
_geom_bond_publ_flag
W1 N1 1.881(12) . y
W1 W1 2.3347(10) 2 y
W1 Cl1 2.397(3) . y
W1 Cl2 2.424(3) . y
W1 P1 2.516(3) . y
W2 N2 1.932(10) . y
W2 W2 2.3437(10) 2 y
W2 Cl4 2.400(3) . y
W2 Cl3 2.404(3) . y
W2 P2 2.522(3) . y
P1 C1 1.781(14) . n
P1 C3 1.811(11) . n
P1 C2 1.825(13) . n
P2 C17 1.78(2) . n
P2 C18 1.816(10) . n
P2 C16 1.824(13) . n
N1 C10 1.48(2) . n
N1 C4 1.49(2) . n
N2 C19 1.446(15) . n
N2 C25 1.470(15) . n
C3 P1 1.811(11) 2 n
C4 C5 1.51(2) . n
C5 C6X 1.50(2) . n
C5 C6 1.50(2) . n
C6 C7 1.53(3) . n
C7 C8 1.58(4) . n
C8 C9 1.43(4) . n
C6X C7X 1.56(4) . n
C7X C8X 1.58(4) . n
C8X C9X 1.45(4) . n
C10 C11 1.52(2) . n
C11 C12 1.53(2) . n
C12 C13X 1.51(2) . n
C12 C13 1.51(2) . n
C13 C14 1.53(3) . n
C14 C15 1.48(3) . n
C13X C14X 1.53(2) . n
C14X C15X 1.49(3) . n
C18 P2 1.816(10) 2 n
C19 C20 1.53(2) . n
C20 C21 1.49(2) . n
C21 C22 1.50(2) . n
C22 C23Y 1.47(2) . n
C22 C23X 1.47(2) . n
C22 C23 1.47(2) . n
C23 C24 1.51(2) . n
C23X C24X 1.52(3) . n
C23Y C24Y 1.52(3) . n
C25 C26 1.48(2) . n
C26 C27 1.54(2) . n
C27 C28 1.51(2) . n
C28 C29X 1.51(2) . n
C28 C29 1.51(2) . n
C29 C30 1.50(2) . n
C29X C30X 1.53(3) . n
C31 C36 1.30(3) . n
C31 C32 1.38(3) . n
C31 C37 1.51(3) . n
C32 C33 1.33(3) . n
C33 C34 1.29(4) . n
C34 C35 1.40(4) . n
C35 C36 1.34(3) . n

loop_
_geom_torsion_atom_site_label_1
_geom_torsion_atom_site_label_2
_geom_torsion_atom_site_label_3
_geom_torsion_atom_site_label_4
_geom_torsion
_geom_torsion_site_symmetry_1
_geom_torsion_site_symmetry_2
_geom_torsion_site_symmetry_3
_geom_torsion_site_symmetry_4
_geom_torsion_publ_flag
P1 W1 W1 P1 -37.8(2) . . 2 2 y
P1 W1 W1 N1 -126.3(3) . . 2 2 n
P1 W1 W1 Cl1 133.86(13) . . 2 2 n
P1 W1 W1 Cl2 41.50(12) . . 2 2 y
N1 W1 W1 N1 145.1(6) . . 2 2 n
N1 W1 W1 P1 -126.3(3) . . 2 2 n
N1 W1 W1 Cl1 45.3(3) . . 2 2 y
N1 W1 W1 Cl2 -47.0(3) . . 2 2 y
Cl1 W1 W1 N1 45.3(3) . . 2 2 y
Cl1 W1 W1 P1 133.86(13) . . 2 2 n
Cl1 W1 W1 Cl1 -54.5(2) . . 2 2 y
Cl1 W1 W1 Cl2 -146.85(13) . . 2 2 n
Cl2 W1 W1 N1 -47.0(3) . . 2 2 y
Cl2 W1 W1 P1 41.50(12) . . 2 2 y
Cl2 W1 W1 Cl1 -146.85(13) . . 2 2 n
Cl2 W1 W1 Cl2 120.8(2) . . 2 2 n
P2 W2 W2 P2 36.7(2) . . 2 2 y
P2 W2 W2 N2 125.6(3) . . 2 2 n
P2 W2 W2 Cl3 -43.31(13) . . 2 2 y
P2 W2 W2 Cl4 -136.25(12) . . 2 2 n
N2 W2 W2 N2 -145.4(6) . . 2 2 n
N2 W2 W2 P2 125.6(3) . . 2 2 n
N2 W2 W2 Cl3 45.6(3) . . 2 2 y
N2 W2 W2 Cl4 -47.3(3) . . 2 2 y
Cl3 W2 W2 N2 45.6(3) . . 2 2 y
Cl3 W2 W2 P2 -43.31(13) . . 2 2 y
Cl3 W2 W2 Cl3 -123.3(2) . . 2 2 n
Cl3 W2 W2 Cl4 143.74(12) . . 2 2 n
Cl4 W2 W2 N2 -47.3(3) . . 2 2 y
Cl4 W2 W2 P2 -136.25(12) . . 2 2 n
Cl4 W2 W2 Cl3 143.74(12) . . 2 2 n
Cl4 W2 W2 Cl4 50.8(2) . . 2 2 y
